data_7158706
loop_
_publ_author_name
'Li, Fu-Qiang'
'Xie, Pu-Yuan'
'Chen, Huiyu'
'Bian, Ming'
'Gao, Yu-Ning'
'Liu, Zhen-Jiang'

_publ_section_title
;
 One-pot Catalyst-free Synthesis of Benzopyrroxazine Derivatives by a
 Mutually Activated Sequential Annulation Process
;
_journal_name_full 'Organic &amp; Biomolecular Chemistry'
_journal_paper_doi 10.1039/D2OB00735E
_journal_year 2022
_chemical_formula_sum 'C21 H23 N3 O7'
_chemical_formula_weight 429.42
_space_group_crystal_system monoclinic
_space_group_IT_number 14
_space_group_name_Hall '-P 2ybc'
_space_group_name_H-M_alt 'P 1 21/c 1'
_atom_sites_solution_hydrogens geom
_audit_creation_method SHELXL-2014/7
_audit_update_record
;
2021-12-15 deposited with the CCDC.	2022-05-13 downloaded from the CCDC.
;
_cell_angle_alpha 90
_cell_angle_beta 90.874(2)
_cell_angle_gamma 90
_cell_formula_units_Z 4
_cell_length_a 11.5593(7)
_cell_length_b 15.3247(10)
_cell_length_c 12.0108(7)
_cell_measurement_reflns_used 8254
_cell_measurement_temperature 273(2)
_cell_measurement_theta_max 25.25
_cell_measurement_theta_min 2.66
_cell_volume 2127.4(2)
_computing_cell_refinement 'Bruker SMART'
_computing_data_collection 'Bruker SMART'
_computing_data_reduction 'Bruker SAINT'
_computing_molecular_graphics 'Bruker SHELXTL'
_computing_publication_material 'Bruker SHELXTL'
_computing_structure_refinement 'SHELXL-2014/7 (Sheldrick, 2014)'
_computing_structure_solution 'Bruker SHELXTL'
_diffrn_ambient_temperature 273(2)
_diffrn_measured_fraction_theta_full 0.997
_diffrn_measured_fraction_theta_max 0.997
_diffrn_measurement_device_type 'CCD area detector'
_diffrn_measurement_method 'phi and omega scans'
_diffrn_radiation_type MoK\a
_diffrn_radiation_wavelength 0.71073
_diffrn_reflns_av_R_equivalents 0.0542
_diffrn_reflns_av_unetI/netI 0.0219
_diffrn_reflns_Laue_measured_fraction_full 0.997
_diffrn_reflns_Laue_measured_fraction_max 0.997
_diffrn_reflns_limit_h_max 13
_diffrn_reflns_limit_h_min -13
_diffrn_reflns_limit_k_max 18
_diffrn_reflns_limit_k_min -18
_diffrn_reflns_limit_l_max 14
_diffrn_reflns_limit_l_min -14
_diffrn_reflns_number 41905
_diffrn_reflns_point_group_measured_fraction_full 0.997
_diffrn_reflns_point_group_measured_fraction_max 0.997
_diffrn_reflns_theta_full 25.009
_diffrn_reflns_theta_max 25.009
_diffrn_reflns_theta_min 2.155
_diffrn_source 'sealed tube'
_exptl_absorpt_coefficient_mu 0.102
_exptl_crystal_colour pale-yellow
_exptl_crystal_density_diffrn 1.341
_exptl_crystal_description block
_exptl_crystal_F_000 904
_exptl_crystal_size_max 0.220
_exptl_crystal_size_mid 0.200
_exptl_crystal_size_min 0.180
_refine_diff_density_max 0.725
_refine_diff_density_min -0.526
_refine_diff_density_rms 0.073
_refine_ls_extinction_coef 0.036(9)
_refine_ls_extinction_expression Fc^*^=kFc[1+0.001xFc^2^\l^3^/sin(2\q)]^-1/4^
_refine_ls_extinction_method 'SHELXL-2014/7 (Sheldrick 2014'
_refine_ls_goodness_of_fit_ref 1.028
_refine_ls_hydrogen_treatment constr
_refine_ls_matrix_type full
_refine_ls_number_parameters 281
_refine_ls_number_reflns 3734
_refine_ls_number_restraints 12
_refine_ls_restrained_S_all 1.040
_refine_ls_R_factor_all 0.1187
_refine_ls_R_factor_gt 0.0967
_refine_ls_shift/su_max 0.000
_refine_ls_shift/su_mean 0.000
_refine_ls_structure_factor_coef Fsqd
_refine_ls_weighting_details 'w=1/[\s^2^(Fo^2^)+(0.1823P)^2^+2.2593P] where P=(Fo^2^+2Fc^2^)/3'
_refine_ls_weighting_scheme calc
_refine_ls_wR_factor_gt 0.2813
_refine_ls_wR_factor_ref 0.3128
_reflns_Friedel_coverage 0.000
_reflns_number_gt 2728
_reflns_number_total 3734
_reflns_threshold_expression 'I > 2\s(I)'
_cod_data_source_file d2ob00735e2.cif
_cod_data_source_block 2
_cod_original_sg_symbol_H-M 'P 21/c'
_cod_database_code 7158706
_shelx_shelxl_version_number 2014/7
_shelx_space_group_comment
;
The symmetry employed for this shelxl refinement is uniquely defined
by the following loop, which should always be used as a source of
symmetry information in preference to the above space-group names.
They are only intended as comments.
;
_shelx_estimated_absorpt_t_min 0.978
_shelx_estimated_absorpt_t_max 0.982

loop_
_space_group_symop_operation_xyz
'x, y, z'
'-x, y+1/2, -z+1/2'
'-x, -y, -z'
'x, -y-1/2, z-1/2'

loop_
_atom_site_label
_atom_site_type_symbol
_atom_site_fract_x
_atom_site_fract_y
_atom_site_fract_z
_atom_site_U_iso_or_equiv
_atom_site_adp_type
_atom_site_occupancy
_atom_site_site_symmetry_order
_atom_site_calc_flag
_atom_site_refinement_flags_posn
_atom_site_refinement_flags_adp
_atom_site_refinement_flags_occupancy
_atom_site_disorder_assembly
_atom_site_disorder_group
C12 C 0.0472(3) 0.1376(2) 0.6150(3) 0.0470(8) Uani 1 1 d . U . . .
H12A H 0.0918 0.1826 0.5864 0.056 Uiso 1 1 calc R U . . .
O5 O 0.3899(3) 0.2732(2) 1.0182(2) 0.0720(9) Uani 1 1 d . . . . .
C11 C 0.0707(3) 0.1040(2) 0.7164(3) 0.0510(9) Uani 1 1 d . . . . .
O2 O 0.2375(3) 0.1213(3) 1.1505(3) 0.0888(11) Uani 1 1 d . . . . .
C8 C 0.1549(3) 0.2100(2) 0.9698(2) 0.0408(8) Uani 1 1 d . . . . .
H8A H 0.1690 0.2655 1.0064 0.049 Uiso 1 1 calc R U . . .
H8B H 0.1024 0.1765 1.0153 0.049 Uiso 1 1 calc R U . . .
C7 C 0.1020(3) 0.2251(2) 0.8594(3) 0.0527(9) Uani 1 1 d . . . . .
H7A H 0.1251 0.2829 0.8331 0.063 Uiso 1 1 calc R U . . .
C10 C 0.1599(3) 0.1534(2) 0.7832(3) 0.0522(9) Uani 1 1 d . . . . .
H10A H 0.2109 0.1832 0.7310 0.063 Uiso 1 1 calc R U . . .
C17 C 0.3658(3) 0.2231(3) 0.9334(3) 0.0611(10) Uani 1 1 d . . . . .
N2 N 0.0104(4) 0.0333(2) 0.7581(3) 0.0746(9) Uani 1 1 d . U . . .
O3 O 0.3875(3) 0.0692(2) 1.0568(3) 0.0808(10) Uani 1 1 d . . . . .
C13 C -0.0416(3) 0.1049(2) 0.5566(3) 0.0565(8) Uani 1 1 d . U . . .
H13A H -0.0595 0.1285 0.4871 0.068 Uiso 1 1 calc R U . . .
C15 C -0.0811(4) -0.0003(3) 0.6964(4) 0.0686(10) Uani 1 1 d . U . . .
H15A H -0.1238 -0.0474 0.7223 0.082 Uiso 1 1 calc R U . . .
C9 C 0.2636(3) 0.1629(3) 0.9587(3) 0.0538(9) Uani 1 1 d . . . . .
N1 N 0.2359(3) 0.0998(3) 0.8640(3) 0.0792(11) Uani 1 1 d . . . . .
H1B H 0.2578 0.0464 0.8573 0.095 Uiso 1 1 calc R U . . .
C2 C -0.0280(3) 0.2213(3) 0.8633(4) 0.0626(11) Uani 1 1 d . . . . .
C14 C -0.1070(3) 0.0378(3) 0.5957(3) 0.0575(10) Uani 1 1 d . . . . .
N3 N -0.2055(4) 0.0047(3) 0.5297(4) 0.0818(12) Uani 1 1 d . . . . .
C16 C 0.2927(3) 0.1164(3) 1.0679(3) 0.0605(10) Uani 1 1 d . . . . .
O1 O -0.0342(3) 0.1229(2) 1.0191(3) 0.0924(12) Uani 1 1 d . . . . .
H1A H -0.0820 0.0972 1.0567 0.139 Uiso 1 1 calc R U . . .
O4 O 0.4161(3) 0.2248(3) 0.8469(3) 0.1067(15) Uani 1 1 d . . . . .
O6 O -0.2286(4) 0.0412(3) 0.4424(4) 0.1133(15) Uani 1 1 d . . . . .
C1 C -0.0891(4) 0.1696(3) 0.9392(5) 0.0771(13) Uani 1 1 d . . . . .
C3 C -0.0920(5) 0.2680(4) 0.7834(5) 0.0931(18) Uani 1 1 d . . . . .
H3A H -0.0535 0.3044 0.7343 0.112 Uiso 1 1 calc R U . . .
O7 O -0.2554(4) -0.0584(3) 0.5633(4) 0.1247(17) Uani 1 1 d . . . . .
C18 C 0.4390(5) 0.0282(4) 1.1551(5) 0.0900(16) Uani 1 1 d . . . . .
H18A H 0.4682 -0.0292 1.1362 0.108 Uiso 1 1 calc R U . . .
H18B H 0.3812 0.0214 1.2121 0.108 Uiso 1 1 calc R U . . .
C20 C 0.4855(5) 0.3347(4) 1.0078(5) 0.0875(15) Uani 1 1 d . . . . .
H20A H 0.5564 0.3033 0.9924 0.105 Uiso 1 1 calc R U . . .
H20B H 0.4700 0.3744 0.9466 0.105 Uiso 1 1 calc R U . . .
C21 C 0.4987(8) 0.3823(6) 1.1083(6) 0.136(3) Uani 1 1 d . . . . .
H21A H 0.5616 0.4228 1.1017 0.204 Uiso 1 1 calc R U . . .
H21B H 0.4286 0.4137 1.1229 0.204 Uiso 1 1 calc R U . . .
H21C H 0.5147 0.3427 1.1686 0.204 Uiso 1 1 calc R U . . .
C6 C -0.2099(5) 0.1651(5) 0.9306(6) 0.116(2) Uani 1 1 d . . . . .
H6A H -0.2515 0.1306 0.9796 0.140 Uiso 1 1 calc R U . . .
C19 C 0.5343(6) 0.0835(4) 1.1969(5) 0.1015(18) Uani 1 1 d . . . . .
H19A H 0.5689 0.0569 1.2618 0.152 Uiso 1 1 calc R U . . .
H19B H 0.5915 0.0895 1.1403 0.152 Uiso 1 1 calc R U . . .
H19C H 0.5048 0.1400 1.2160 0.152 Uiso 1 1 calc R U . . .
C5 C -0.2670(6) 0.2126(8) 0.8481(9) 0.147(4) Uani 1 1 d . . . . .
H5A H -0.3474 0.2105 0.8430 0.177 Uiso 1 1 calc R U . . .
C4 C -0.2087(7) 0.2613(7) 0.7761(7) 0.134(3) Uani 1 1 d . . . . .
H4A H -0.2486 0.2911 0.7200 0.161 Uiso 1 1 calc R U . . .

loop_
_atom_site_aniso_label
_atom_site_aniso_U_11
_atom_site_aniso_U_22
_atom_site_aniso_U_33
_atom_site_aniso_U_23
_atom_site_aniso_U_13
_atom_site_aniso_U_12
C12 0.0588(17) 0.0433(15) 0.0391(15) 0.0043(12) 0.0027(12) -0.0062(13)
O5 0.0753(19) 0.0743(19) 0.0665(18) 0.0008(14) 0.0019(14) -0.0155(15)
C11 0.059(2) 0.0465(18) 0.0475(19) -0.0003(14) 0.0109(15) 0.0023(15)
O2 0.083(2) 0.116(3) 0.068(2) 0.0297(18) 0.0176(17) 0.0158(19)
C8 0.0379(16) 0.0479(17) 0.0365(16) -0.0045(13) 0.0023(12) 0.0045(13)
C7 0.057(2) 0.0477(19) 0.054(2) -0.0013(15) -0.0001(16) 0.0037(15)
C10 0.056(2) 0.056(2) 0.0447(18) 0.0000(15) 0.0079(15) 0.0018(16)
C17 0.051(2) 0.076(3) 0.056(2) 0.0020(19) 0.0012(17) 0.0055(18)
N2 0.090(2) 0.0676(19) 0.0668(19) -0.0015(15) 0.0108(15) -0.0117(16)
O3 0.0677(19) 0.101(2) 0.0737(19) 0.0174(17) -0.0040(15) 0.0262(17)
C13 0.0679(18) 0.0536(17) 0.0482(16) 0.0037(13) 0.0025(14) -0.0029(14)
C15 0.083(2) 0.0609(19) 0.062(2) -0.0026(15) 0.0129(16) -0.0157(16)
C9 0.050(2) 0.059(2) 0.052(2) 0.0014(16) 0.0038(15) 0.0056(16)
N1 0.083(3) 0.077(2) 0.077(2) -0.0078(19) -0.003(2) 0.021(2)
C2 0.057(2) 0.064(2) 0.067(2) -0.0187(19) -0.0046(19) 0.0126(18)
C14 0.058(2) 0.055(2) 0.059(2) -0.0079(17) 0.0033(17) -0.0023(17)
N3 0.075(2) 0.085(3) 0.086(3) -0.015(2) -0.001(2) -0.014(2)
C16 0.055(2) 0.068(2) 0.058(2) 0.0051(18) -0.0008(18) 0.0004(18)
O1 0.086(2) 0.097(3) 0.095(3) 0.013(2) 0.031(2) -0.0084(19)
O4 0.087(2) 0.155(4) 0.079(2) -0.018(2) 0.0295(19) -0.043(2)
O6 0.120(3) 0.116(3) 0.103(3) 0.009(3) -0.042(2) -0.018(3)
C1 0.059(3) 0.083(3) 0.090(3) -0.027(3) 0.008(2) 0.002(2)
C3 0.093(4) 0.103(4) 0.082(3) -0.027(3) -0.026(3) 0.045(3)
O7 0.112(3) 0.133(4) 0.129(4) 0.008(3) -0.015(3) -0.065(3)
C18 0.084(3) 0.103(4) 0.083(3) 0.029(3) -0.011(3) 0.019(3)
C20 0.077(3) 0.097(4) 0.088(3) 0.004(3) -0.004(3) -0.026(3)
C21 0.158(7) 0.158(7) 0.092(4) -0.015(4) 0.006(4) -0.075(6)
C6 0.064(3) 0.151(6) 0.136(6) -0.052(5) 0.029(4) -0.009(4)
C19 0.109(4) 0.110(4) 0.085(3) -0.007(3) -0.024(3) 0.025(4)
C5 0.060(4) 0.234(11) 0.148(7) -0.094(7) -0.021(4) 0.048(5)
C4 0.093(5) 0.185(8) 0.123(6) -0.060(6) -0.042(4) 0.071(5)

loop_
_atom_type_symbol
_atom_type_description
_atom_type_scat_dispersion_real
_atom_type_scat_dispersion_imag
_atom_type_scat_source
C C 0.0033 0.0016 'International Tables Vol C Tables 4.2.6.8 and 6.1.1.4'
H H 0.0000 0.0000 'International Tables Vol C Tables 4.2.6.8 and 6.1.1.4'
N N 0.0061 0.0033 'International Tables Vol C Tables 4.2.6.8 and 6.1.1.4'
O O 0.0106 0.0060 'International Tables Vol C Tables 4.2.6.8 and 6.1.1.4'

loop_
_geom_angle_atom_site_label_1
_geom_angle_atom_site_label_2
_geom_angle_atom_site_label_3
_geom_angle
_geom_angle_site_symmetry_1
_geom_angle_site_symmetry_3
_geom_angle_publ_flag
C13 C12 C11 118.4(3) . . ?
C13 C12 H12A 120.8 . . ?
C11 C12 H12A 120.8 . . ?
C17 O5 C20 117.8(4) . . ?
C12 C11 N2 122.0(4) . . ?
C12 C11 C10 114.7(3) . . ?
N2 C11 C10 123.1(3) . . ?
C9 C8 C7 110.1(3) . . ?
C9 C8 H8A 109.6 . . ?
C7 C8 H8A 109.6 . . ?
C9 C8 H8B 109.6 . . ?
C7 C8 H8B 109.6 . . ?
H8A C8 H8B 108.2 . . ?
C8 C7 C2 111.6(3) . . ?
C8 C7 C10 103.8(3) . . ?
C2 C7 C10 114.9(3) . . ?
C8 C7 H7A 108.8 . . ?
C2 C7 H7A 108.8 . . ?
C10 C7 H7A 108.8 . . ?
C11 C10 N1 116.7(3) . . ?
C11 C10 C7 111.4(3) . . ?
N1 C10 C7 104.4(3) . . ?
C11 C10 H10A 108.0 . . ?
N1 C10 H10A 108.0 . . ?
C7 C10 H10A 108.0 . . ?
O4 C17 O5 124.4(4) . . ?
O4 C17 C9 124.8(4) . . ?
O5 C17 C9 110.8(3) . . ?
C15 N2 C11 118.8(4) . . ?
C16 O3 C18 118.9(4) . . ?
C12 C13 C14 121.9(4) . . ?
C12 C13 H13A 119.0 . . ?
C14 C13 H13A 119.0 . . ?
C14 C15 N2 118.0(4) . . ?
C14 C15 H15A 121.0 . . ?
N2 C15 H15A 121.0 . . ?
C8 C9 C16 109.4(3) . . ?
C8 C9 C17 112.9(3) . . ?
C16 C9 C17 106.9(3) . . ?
C8 C9 N1 102.2(3) . . ?
C16 C9 N1 112.7(3) . . ?
C17 C9 N1 112.8(3) . . ?
C9 N1 C10 104.1(3) . . ?
C9 N1 H1B 127.9 . . ?
C10 N1 H1B 127.9 . . ?
C1 C2 C3 117.9(5) . . ?
C1 C2 C7 123.6(4) . . ?
C3 C2 C7 118.4(5) . . ?
C15 C14 C13 120.6(4) . . ?
C15 C14 N3 119.1(4) . . ?
C13 C14 N3 120.3(4) . . ?
O7 N3 O6 124.1(5) . . ?
O7 N3 C14 118.0(5) . . ?
O6 N3 C14 117.8(4) . . ?
O2 C16 O3 125.1(4) . . ?
O2 C16 C9 125.0(4) . . ?
O3 C16 C9 110.0(3) . . ?
C1 O1 H1A 109.5 . . ?
O1 C1 C2 121.7(4) . . ?
O1 C1 C6 118.9(6) . . ?
C2 C1 C6 119.3(6) . . ?
C4 C3 C2 121.4(7) . . ?
C4 C3 H3A 119.3 . . ?
C2 C3 H3A 119.3 . . ?
O3 C18 C19 108.8(5) . . ?
O3 C18 H18A 109.9 . . ?
C19 C18 H18A 109.9 . . ?
O3 C18 H18B 109.9 . . ?
C19 C18 H18B 109.9 . . ?
H18A C18 H18B 108.3 . . ?
C21 C20 O5 109.4(5) . . ?
C21 C20 H20A 109.8 . . ?
O5 C20 H20A 109.8 . . ?
C21 C20 H20B 109.8 . . ?
O5 C20 H20B 109.8 . . ?
H20A C20 H20B 108.2 . . ?
C20 C21 H21A 109.5 . . ?
C20 C21 H21B 109.5 . . ?
H21A C21 H21B 109.5 . . ?
C20 C21 H21C 109.5 . . ?
H21A C21 H21C 109.5 . . ?
H21B C21 H21C 109.5 . . ?
C5 C6 C1 119.3(8) . . ?
C5 C6 H6A 120.3 . . ?
C1 C6 H6A 120.3 . . ?
C18 C19 H19A 109.5 . . ?
C18 C19 H19B 109.5 . . ?
H19A C19 H19B 109.5 . . ?
C18 C19 H19C 109.5 . . ?
H19A C19 H19C 109.5 . . ?
H19B C19 H19C 109.5 . . ?
C4 C5 C6 121.1(7) . . ?
C4 C5 H5A 119.5 . . ?
C6 C5 H5A 119.5 . . ?
C5 C4 C3 120.9(8) . . ?
C5 C4 H4A 119.5 . . ?
C3 C4 H4A 119.5 . . ?

loop_
_geom_bond_atom_site_label_1
_geom_bond_atom_site_label_2
_geom_bond_distance
_geom_bond_site_symmetry_2
_geom_bond_publ_flag
C12 C13 1.332(5) . ?
C12 C11 1.347(5) . ?
C12 H12A 0.9300 . ?
O5 C17 1.302(5) . ?
O5 C20 1.460(6) . ?
C11 N2 1.386(5) . ?
C11 C10 1.501(5) . ?
O2 C16 1.190(5) . ?
C8 C9 1.457(5) . ?
C8 C7 1.469(5) . ?
C8 H8A 0.9700 . ?
C8 H8B 0.9700 . ?
C7 C2 1.506(5) . ?
C7 C10 1.585(5) . ?
C7 H7A 0.9800 . ?
C10 N1 1.537(5) . ?
C10 H10A 0.9800 . ?
C17 O4 1.198(5) . ?
C17 C9 1.534(6) . ?
N2 C15 1.382(6) . ?
O3 C16 1.322(5) . ?
O3 C18 1.456(5) . ?
C13 C14 1.364(6) . ?
C13 H13A 0.9300 . ?
C15 C14 1.372(6) . ?
C15 H15A 0.9300 . ?
C9 C16 1.526(5) . ?
C9 N1 1.524(5) . ?
N1 H1B 0.8600 . ?
C2 C1 1.406(7) . ?
C2 C3 1.399(7) . ?
C14 N3 1.467(6) . ?
N3 O7 1.199(6) . ?
N3 O6 1.215(6) . ?
O1 C1 1.348(6) . ?
O1 H1A 0.8200 . ?
C1 C6 1.401(7) . ?
C3 C4 1.354(10) . ?
C3 H3A 0.9300 . ?
C18 C19 1.472(8) . ?
C18 H18A 0.9700 . ?
C18 H18B 0.9700 . ?
C20 C21 1.417(8) . ?
C20 H20A 0.9700 . ?
C20 H20B 0.9700 . ?
C21 H21A 0.9600 . ?
C21 H21B 0.9600 . ?
C21 H21C 0.9600 . ?
C6 C5 1.389(12) . ?
C6 H6A 0.9300 . ?
C19 H19A 0.9600 . ?
C19 H19B 0.9600 . ?
C19 H19C 0.9600 . ?
C5 C4 1.334(14) . ?
C5 H5A 0.9300 . ?
C4 H4A 0.9300 . ?

loop_
_geom_torsion_atom_site_label_1
_geom_torsion_atom_site_label_2
_geom_torsion_atom_site_label_3
_geom_torsion_atom_site_label_4
_geom_torsion
_geom_torsion_site_symmetry_1
_geom_torsion_site_symmetry_2
_geom_torsion_site_symmetry_3
_geom_torsion_site_symmetry_4
_geom_torsion_publ_flag
C13 C12 C11 N2 4.2(6) . . . . ?
C13 C12 C11 C10 -171.1(3) . . . . ?
C9 C8 C7 C2 145.6(3) . . . . ?
C9 C8 C7 C10 21.2(4) . . . . ?
C12 C11 C10 N1 -148.7(3) . . . . ?
N2 C11 C10 N1 36.0(5) . . . . ?
C12 C11 C10 C7 91.6(4) . . . . ?
N2 C11 C10 C7 -83.7(4) . . . . ?
C8 C7 C10 C11 130.6(3) . . . . ?
C2 C7 C10 C11 8.5(4) . . . . ?
C8 C7 C10 N1 3.8(4) . . . . ?
C2 C7 C10 N1 -118.3(4) . . . . ?
C20 O5 C17 O4 -1.0(7) . . . . ?
C20 O5 C17 C9 180.0(4) . . . . ?
C12 C11 N2 C15 -3.9(6) . . . . ?
C10 C11 N2 C15 171.1(4) . . . . ?
C11 C12 C13 C14 -1.3(6) . . . . ?
C11 N2 C15 C14 0.6(6) . . . . ?
C7 C8 C9 C16 -157.4(3) . . . . ?
C7 C8 C9 C17 83.6(4) . . . . ?
C7 C8 C9 N1 -37.7(4) . . . . ?
O4 C17 C9 C8 -111.4(5) . . . . ?
O5 C17 C9 C8 67.7(4) . . . . ?
O4 C17 C9 C16 128.3(5) . . . . ?
O5 C17 C9 C16 -52.7(4) . . . . ?
O4 C17 C9 N1 3.8(6) . . . . ?
O5 C17 C9 N1 -177.1(3) . . . . ?
C8 C9 N1 C10 38.3(4) . . . . ?
C16 C9 N1 C10 155.6(3) . . . . ?
C17 C9 N1 C10 -83.2(4) . . . . ?
C11 C10 N1 C9 -149.2(3) . . . . ?
C7 C10 N1 C9 -25.7(4) . . . . ?
C8 C7 C2 C1 -30.1(5) . . . . ?
C10 C7 C2 C1 87.8(5) . . . . ?
C8 C7 C2 C3 153.5(4) . . . . ?
C10 C7 C2 C3 -88.6(4) . . . . ?
N2 C15 C14 C13 2.2(6) . . . . ?
N2 C15 C14 N3 -178.5(4) . . . . ?
C12 C13 C14 C15 -1.9(6) . . . . ?
C12 C13 C14 N3 178.8(4) . . . . ?
C15 C14 N3 O7 -4.7(7) . . . . ?
C13 C14 N3 O7 174.6(5) . . . . ?
C15 C14 N3 O6 177.9(5) . . . . ?
C13 C14 N3 O6 -2.8(7) . . . . ?
C18 O3 C16 O2 -8.4(7) . . . . ?
C18 O3 C16 C9 172.3(4) . . . . ?
C8 C9 C16 O2 -3.0(6) . . . . ?
C17 C9 C16 O2 119.5(5) . . . . ?
N1 C9 C16 O2 -116.0(5) . . . . ?
C8 C9 C16 O3 176.3(3) . . . . ?
C17 C9 C16 O3 -61.2(4) . . . . ?
N1 C9 C16 O3 63.3(4) . . . . ?
C3 C2 C1 O1 -179.7(4) . . . . ?
C7 C2 C1 O1 3.9(6) . . . . ?
C3 C2 C1 C6 1.4(6) . . . . ?
C7 C2 C1 C6 -175.0(4) . . . . ?
C1 C2 C3 C4 -2.5(7) . . . . ?
C7 C2 C3 C4 174.1(5) . . . . ?
C16 O3 C18 C19 -97.8(6) . . . . ?
C17 O5 C20 C21 -179.5(6) . . . . ?
O1 C1 C6 C5 -179.7(5) . . . . ?
C2 C1 C6 C5 -0.7(8) . . . . ?
C1 C6 C5 C4 1.1(11) . . . . ?
C6 C5 C4 C3 -2.1(12) . . . . ?
C2 C3 C4 C5 2.9(10) . . . . ?
